data_7215307
loop_
_publ_author_name
'Hursthouse, Michael B.'
'Montis, Riccardo'
'Tizzard, Graham J.'

_publ_section_title
;
 Further crystal structures for the substituted aspirin family of
 molecules: the first aspirin carboxylate catemer and a detailed
 assessment of the subtle influences of weak intermolecular interactions
;
_journal_issue 10
_journal_name_full CrystEngComm
_journal_page_first 3390
_journal_paper_doi 10.1039/c0ce00838a
_journal_volume 13
_journal_year 2011
_chemical_formula_moiety 'C9 H7 F O4'
_chemical_formula_sum 'C9 H7 F O4'
_chemical_formula_weight 198.15
_chemical_name_common 6-fluoroaspirin
_chemical_name_systematic '2-acetyloxy-6-fluorobenzoic acid'
_space_group_IT_number 14
_symmetry_cell_setting monoclinic
_symmetry_space_group_name_Hall '-P 2ybc'
_symmetry_space_group_name_H-M 'P 1 21/c 1'
_atom_sites_solution_hydrogens geom
_atom_sites_solution_primary direct
_atom_sites_solution_secondary difmap
_audit_creation_method SHELXL-97
_cell_angle_alpha 90.00
_cell_angle_beta 100.9190(10)
_cell_angle_gamma 90.00
_cell_formula_units_Z 4
_cell_length_a 7.3711(2)
_cell_length_b 7.09520(10)
_cell_length_c 16.7141(4)
_cell_measurement_reflns_used 12478
_cell_measurement_temperature 120(2)
_cell_measurement_theta_max 27.48
_cell_measurement_theta_min 2.91
_cell_volume 858.31(3)
_computing_cell_refinement 'DENZO (Otwinowski & Minor, 1997) & COLLECT (Hooft, R.W.W., 1998)'
_computing_data_collection 'COLLECT (Hooft, R.W.W., 1998)'
_computing_data_reduction 'DENZO (Otwinowski & Minor, 1997) & COLLECT (Hooft, R.W.W., 1998)'
_computing_structure_refinement 'SHELXL-97 (Sheldrick, 1997)'
_computing_structure_solution 'SHELXS-97 (Sheldrick, 1990)'
_diffrn_ambient_temperature 120(2)
_diffrn_detector_area_resol_mean 9.091
_diffrn_measured_fraction_theta_full 0.996
_diffrn_measured_fraction_theta_max 0.996
_diffrn_measurement_device_type 'Bruker-Nonius Roper CCD camera on \k-goniostat'
_diffrn_measurement_method '\f & \w scans'
_diffrn_radiation_monochromator graphite
_diffrn_radiation_source 'Bruker-Nonius FR591 rotating anode'
_diffrn_radiation_type MoK\a
_diffrn_radiation_wavelength 0.71073
_diffrn_reflns_av_R_equivalents 0.0379
_diffrn_reflns_av_sigmaI/netI 0.0307
_diffrn_reflns_limit_h_max 9
_diffrn_reflns_limit_h_min -9
_diffrn_reflns_limit_k_max 9
_diffrn_reflns_limit_k_min -9
_diffrn_reflns_limit_l_max 20
_diffrn_reflns_limit_l_min -21
_diffrn_reflns_number 9375
_diffrn_reflns_theta_full 27.50
_diffrn_reflns_theta_max 27.50
_diffrn_reflns_theta_min 3.13
_exptl_absorpt_coefficient_mu 0.135
_exptl_absorpt_correction_T_max 0.9866
_exptl_absorpt_correction_T_min 0.9801
_exptl_absorpt_correction_type multi-scan
_exptl_absorpt_process_details 'SADABS 2007/2 (Sheldrick, G.M., 2007)'
_exptl_crystal_colour Colourless
_exptl_crystal_density_diffrn 1.533
_exptl_crystal_density_method 'not measured'
_exptl_crystal_description Block
_exptl_crystal_F_000 408
_exptl_crystal_size_max 0.15
_exptl_crystal_size_mid 0.15
_exptl_crystal_size_min 0.10
_refine_diff_density_max 0.302
_refine_diff_density_min -0.256
_refine_diff_density_rms 0.054
_refine_ls_extinction_method none
_refine_ls_goodness_of_fit_ref 1.041
_refine_ls_hydrogen_treatment mixed
_refine_ls_matrix_type full
_refine_ls_number_parameters 155
_refine_ls_number_reflns 1966
_refine_ls_number_restraints 0
_refine_ls_restrained_S_all 1.041
_refine_ls_R_factor_all 0.0439
_refine_ls_R_factor_gt 0.0387
_refine_ls_shift/su_max 0.001
_refine_ls_shift/su_mean 0.000
_refine_ls_structure_factor_coef Fsqd
_refine_ls_weighting_details 'calc w=1/[\s^2^(Fo^2^)+(0.0307P)^2^+0.6335P] where P=(Fo^2^+2Fc^2^)/3'
_refine_ls_weighting_scheme calc
_refine_ls_wR_factor_gt 0.0877
_refine_ls_wR_factor_ref 0.0918
_reflns_number_gt 1770
_reflns_number_total 1966
_reflns_threshold_expression >2\s(I)
_cod_data_source_file c0ce00838a.txt
_cod_data_source_block 6-fluoroaspirin
_cod_original_sg_symbol_H-M p2(1)/c
_cod_database_code 7215307

loop_
_symmetry_equiv_pos_as_xyz
'x, y, z'
'-x, y+1/2, -z+1/2'
'-x, -y, -z'
'x, -y-1/2, z-1/2'

loop_
_atom_site_label
_atom_site_type_symbol
_atom_site_fract_x
_atom_site_fract_y
_atom_site_fract_z
_atom_site_U_iso_or_equiv
_atom_site_adp_type
_atom_site_occupancy
_atom_site_symmetry_multiplicity
_atom_site_calc_flag
H4 H 0.752(2) 0.153(3) 0.5097(10) 0.023(4) Uiso 1 1 d
H3 H 0.971(2) 0.385(2) 0.5643(10) 0.021(4) Uiso 1 1 d
H5 H 0.445(3) 0.175(3) 0.5362(11) 0.029(5) Uiso 1 1 d
H9B H 1.027(3) 1.023(3) 0.6907(12) 0.038(5) Uiso 1 1 d
H9A H 1.193(3) 0.890(3) 0.6922(12) 0.040(6) Uiso 1 1 d
H9C H 1.139(3) 1.036(3) 0.6217(12) 0.036(5) Uiso 1 1 d
H1A H 0.581(3) 0.950(3) 0.7065(14) 0.051(6) Uiso 1 1 d
F1 F 0.31923(11) 0.41680(13) 0.62062(5) 0.0239(2) Uani 1 1 d
O2 O 0.47343(15) 0.66628(14) 0.74431(6) 0.0211(2) Uani 1 1 d
O3 O 0.92809(13) 0.66489(14) 0.65776(6) 0.0181(2) Uani 1 1 d
O4 O 0.89298(14) 0.82147(15) 0.53840(6) 0.0214(2) Uani 1 1 d
O1 O 0.61453(16) 0.86784(15) 0.67369(7) 0.0240(3) Uani 1 1 d
C7 C 0.56193(19) 0.69761(19) 0.69114(8) 0.0171(3) Uani 1 1 d
C8 C 0.96251(19) 0.81179(19) 0.60913(8) 0.0167(3) Uani 1 1 d
C1 C 0.61772(19) 0.54706(19) 0.63847(8) 0.0155(3) Uani 1 1 d
C2 C 0.79547(18) 0.53452(19) 0.62106(8) 0.0159(3) Uani 1 1 d
C4 C 0.7153(2) 0.2565(2) 0.54196(8) 0.0199(3) Uani 1 1 d
C5 C 0.5365(2) 0.2649(2) 0.55682(8) 0.0196(3) Uani 1 1 d
C3 C 0.8463(2) 0.3907(2) 0.57427(8) 0.0185(3) Uani 1 1 d
C6 C 0.49289(19) 0.4081(2) 0.60540(8) 0.0175(3) Uani 1 1 d
C9 C 1.0918(2) 0.9498(2) 0.65718(10) 0.0235(3) Uani 1 1 d

loop_
_atom_site_aniso_label
_atom_site_aniso_U_11
_atom_site_aniso_U_22
_atom_site_aniso_U_33
_atom_site_aniso_U_23
_atom_site_aniso_U_13
_atom_site_aniso_U_12
F1 0.0157(4) 0.0293(5) 0.0274(4) -0.0029(4) 0.0060(3) -0.0032(3)
O2 0.0263(6) 0.0177(5) 0.0225(5) -0.0004(4) 0.0128(4) -0.0003(4)
O3 0.0183(5) 0.0184(5) 0.0171(5) 0.0000(4) 0.0020(4) -0.0031(4)
O4 0.0241(5) 0.0218(5) 0.0185(5) 0.0001(4) 0.0046(4) -0.0026(4)
O1 0.0341(6) 0.0142(5) 0.0285(6) -0.0013(4) 0.0177(5) -0.0001(4)
C7 0.0179(6) 0.0159(6) 0.0173(6) 0.0010(5) 0.0032(5) 0.0013(5)
C8 0.0144(6) 0.0163(6) 0.0208(7) -0.0009(5) 0.0071(5) 0.0011(5)
C1 0.0188(7) 0.0145(6) 0.0135(6) 0.0024(5) 0.0038(5) 0.0011(5)
C2 0.0157(6) 0.0159(6) 0.0155(6) 0.0022(5) 0.0019(5) -0.0013(5)
C4 0.0261(8) 0.0161(6) 0.0185(6) -0.0007(5) 0.0064(5) 0.0021(6)
C5 0.0237(7) 0.0163(6) 0.0182(6) 0.0003(5) 0.0027(5) -0.0033(6)
C3 0.0192(7) 0.0181(7) 0.0190(6) 0.0008(5) 0.0060(5) 0.0016(5)
C6 0.0150(6) 0.0203(7) 0.0175(6) 0.0035(5) 0.0039(5) 0.0001(5)
C9 0.0226(8) 0.0212(7) 0.0259(7) -0.0021(6) 0.0027(6) -0.0049(6)

loop_
_atom_type_symbol
_atom_type_description
_atom_type_scat_dispersion_real
_atom_type_scat_dispersion_imag
_atom_type_scat_source
C C 0.0033 0.0016 'International Tables Vol C Tables 4.2.6.8 and 6.1.1.4'
H H 0.0000 0.0000 'International Tables Vol C Tables 4.2.6.8 and 6.1.1.4'
O O 0.0106 0.0060 'International Tables Vol C Tables 4.2.6.8 and 6.1.1.4'
F F 0.0171 0.0103 'International Tables Vol C Tables 4.2.6.8 and 6.1.1.4'

loop_
_geom_angle_atom_site_label_1
_geom_angle_atom_site_label_2
_geom_angle_atom_site_label_3
_geom_angle
C8 O3 C2 115.70(10)
C7 O1 H1A 110.2(15)
O2 C7 O1 123.31(13)
O2 C7 C1 123.08(12)
O1 C7 C1 113.60(12)
O4 C8 O3 122.31(13)
O4 C8 C9 127.16(13)
O3 C8 C9 110.52(12)
C6 C1 C2 116.63(12)
C6 C1 C7 120.47(12)
C2 C1 C7 122.88(12)
C3 C2 C1 122.07(13)
C3 C2 O3 119.65(12)
C1 C2 O3 118.10(12)
C5 C4 C3 120.98(13)
C5 C4 H4 120.1(10)
C3 C4 H4 118.9(10)
C6 C5 C4 118.21(13)
C6 C5 H5 119.0(11)
C4 C5 H5 122.7(11)
C2 C3 C4 118.88(13)
C2 C3 H3 120.0(10)
C4 C3 H3 121.2(10)
F1 C6 C5 118.65(12)
F1 C6 C1 118.15(12)
C5 C6 C1 123.19(13)
C8 C9 H9B 109.4(12)
C8 C9 H9A 112.5(13)
H9B C9 H9A 107.6(17)
C8 C9 H9C 110.8(12)
H9B C9 H9C 106.9(17)
H9A C9 H9C 109.3(17)

loop_
_geom_bond_atom_site_label_1
_geom_bond_atom_site_label_2
_geom_bond_distance
F1 C6 1.3529(16)
O2 C7 1.2183(17)
O3 C8 1.3745(16)
O3 C2 1.4001(16)
O4 C8 1.1981(17)
O1 C7 1.3180(17)
O1 H1A 0.87(2)
C7 C1 1.4908(18)
C8 C9 1.491(2)
C1 C6 1.3896(19)
C1 C2 1.3977(19)
C2 C3 1.3800(19)
C4 C5 1.388(2)
C4 C3 1.391(2)
C4 H4 0.980(18)
C5 C6 1.377(2)
C5 H5 0.943(19)
C3 H3 0.968(18)
C9 H9B 0.96(2)
C9 H9A 0.95(2)
C9 H9C 0.96(2)

loop_
_geom_hbond_atom_site_label_D
_geom_hbond_atom_site_label_H
_geom_hbond_atom_site_label_A
_geom_hbond_distance_DH
_geom_hbond_distance_HA
_geom_hbond_distance_DA
_geom_hbond_angle_DHA
_geom_hbond_site_symmetry_A
O1 H1A O2 0.87(2) 1.82(2) 2.6682(14) 165(2) 2_656
